data_7234276
loop_
_publ_author_name
'Mroz, D.'
'George, J.'
'Kremer, M.'
'Wang, R.'
'Englert, U.'
'Dronskowski, R.'

_publ_section_title
;
 A new tool for validating theoretically derived anisotropic displacement
 parameters with experiment: directionality of prolate displacement
 ellipsoids
;
_journal_issue 42
_journal_name_full CrystEngComm
_journal_page_first 6396
_journal_paper_doi 10.1039/C9CE00794F
_journal_volume 21
_journal_year 2019
_chemical_formula_sum 'C10 H8 Cl2 I2 N2 Pd'
_chemical_formula_weight 587.28
_chemical_name_systematic 1
_space_group_crystal_system triclinic
_space_group_IT_number 2
_space_group_name_Hall '-P 1'
_space_group_name_H-M_alt 'P -1'
_symmetry_space_group_name_Hall '-P 1'
_symmetry_space_group_name_H-M 'P -1'
_atom_sites_solution_hydrogens geom
_audit_creation_method SHELXL-2014/7
_audit_update_record
;
2019-05-21 deposited with the CCDC.    2019-10-01 downloaded from the CCDC.
;
_cell_angle_alpha 90.8565(14)
_cell_angle_beta 96.4070(14)
_cell_angle_gamma 101.4699(15)
_cell_formula_units_Z 1
_cell_length_a 4.1332(5)
_cell_length_b 8.4034(9)
_cell_length_c 10.1872(11)
_cell_measurement_reflns_used 2991
_cell_measurement_temperature 100(2)
_cell_measurement_theta_max 30.5
_cell_measurement_theta_min 2.5
_cell_volume 344.35(7)
_computing_cell_refinement 'SAINT-Plus (Bruker, 2009)'
_computing_data_collection 'SMART (Bruker, 2001)'
_computing_data_reduction 'SAINT-Plus (Bruker, 2009)'
_computing_molecular_graphics 'Mercury (Macrae <i>et al.</i> (2006)'
_computing_publication_material 'SHELXL-2013 (Sheldrick, 2015b)'
_computing_structure_refinement 'SHELXL-2013 (Sheldrick, 2015b)'
_computing_structure_solution 'SHELXT (Sheldrick, 2015a)'
_diffrn_ambient_temperature 100(2)
_diffrn_measured_fraction_theta_full 1.000
_diffrn_measured_fraction_theta_max 0.909
_diffrn_measurement_device_type 'Bruker APEX CCD'
_diffrn_measurement_method '\w scans'
_diffrn_radiation_monochromator 'multilayer optics'
_diffrn_radiation_type MoK\a
_diffrn_radiation_wavelength 0.71073
_diffrn_reflns_av_R_equivalents 0.0202
_diffrn_reflns_av_unetI/netI 0.0264
_diffrn_reflns_Laue_measured_fraction_full 1.000
_diffrn_reflns_Laue_measured_fraction_max 0.909
_diffrn_reflns_limit_h_max 5
_diffrn_reflns_limit_h_min -5
_diffrn_reflns_limit_k_max 12
_diffrn_reflns_limit_k_min -12
_diffrn_reflns_limit_l_max 14
_diffrn_reflns_limit_l_min -14
_diffrn_reflns_number 5122
_diffrn_reflns_point_group_measured_fraction_full 1.000
_diffrn_reflns_point_group_measured_fraction_max 0.909
_diffrn_reflns_theta_full 25.242
_diffrn_reflns_theta_max 31.050
_diffrn_reflns_theta_min 2.013
_diffrn_source microsource
_exptl_absorpt_coefficient_mu 6.196
_exptl_absorpt_correction_T_max 0.7461
_exptl_absorpt_correction_T_min 0.5667
_exptl_absorpt_correction_type multi-scan
_exptl_absorpt_process_details SADABS
_exptl_crystal_colour yellow
_exptl_crystal_density_diffrn 2.832
_exptl_crystal_description needle
_exptl_crystal_F_000 268
_exptl_crystal_size_max 0.400
_exptl_crystal_size_mid 0.070
_exptl_crystal_size_min 0.020
_refine_diff_density_max 1.187
_refine_diff_density_min -0.849
_refine_diff_density_rms 0.163
_refine_ls_extinction_method none
_refine_ls_goodness_of_fit_ref 1.104
_refine_ls_hydrogen_treatment constr
_refine_ls_matrix_type full
_refine_ls_number_parameters 79
_refine_ls_number_reflns 1993
_refine_ls_number_restraints 0
_refine_ls_restrained_S_all 1.104
_refine_ls_R_factor_all 0.0248
_refine_ls_R_factor_gt 0.0205
_refine_ls_shift/su_max 0.000
_refine_ls_shift/su_mean 0.000
_refine_ls_structure_factor_coef Fsqd
_refine_ls_weighting_details 'w=1/[\s^2^(Fo^2^)+(0.0210P)^2^+0.3000P] where P=(Fo^2^+2Fc^2^)/3'
_refine_ls_weighting_scheme calc
_refine_ls_wR_factor_gt 0.0475
_refine_ls_wR_factor_ref 0.0491
_reflns_Friedel_coverage 0.000
_reflns_number_gt 1794
_reflns_number_total 1993
_reflns_threshold_expression 'I > 2\s(I)'
_cod_data_source_file c9ce00794f2.cif
_cod_data_source_block 1
_cod_depositor_comments 'Adding full bibliography for 7234276--7234278.cif.'
_cod_database_code 7234276
_shelx_shelxl_version_number 2014/7
_shelx_space_group_comment
;
The symmetry employed for this shelxl refinement is uniquely defined
by the following loop, which should always be used as a source of
symmetry information in preference to the above space-group names.
They are only intended as comments.
;
_shelx_estimated_absorpt_t_min 0.191
_shelx_estimated_absorpt_t_max 0.886

loop_
_space_group_symop_operation_xyz
'x, y, z'
'-x, -y, -z'

loop_
_atom_site_label
_atom_site_type_symbol
_atom_site_fract_x
_atom_site_fract_y
_atom_site_fract_z
_atom_site_U_iso_or_equiv
_atom_site_adp_type
_atom_site_occupancy
_atom_site_site_symmetry_order
_atom_site_calc_flag
_atom_site_refinement_flags_posn
_atom_site_refinement_flags_adp
_atom_site_refinement_flags_occupancy
I1 I 0.30047(4) 0.22046(2) -0.03318(2) 0.01287(6) Uani 1 1 d . . .
Pd1 Pd 0.0000 0.0000 0.5000 0.01131(7) Uani 1 2 d S . P
Cl1 Cl -0.39464(17) -0.17287(8) 0.35578(7) 0.01433(14) Uani 1 1 d . . .
N1 N 0.0310(6) 0.1728(3) 0.3638(2) 0.0125(5) Uani 1 1 d . . .
C2 C 0.1420(7) 0.1482(3) 0.2478(3) 0.0126(5) Uani 1 1 d . . .
H2 H 0.2056 0.0483 0.2295 0.015 Uiso 1 1 calc R U .
C3 C 0.1649(7) 0.2672(3) 0.1539(3) 0.0124(5) Uani 1 1 d . . .
C4 C 0.0763(7) 0.4149(4) 0.1814(3) 0.0143(5) Uani 1 1 d . . .
H4 H 0.0955 0.4984 0.1192 0.017 Uiso 1 1 calc R U .
C5 C -0.0403(7) 0.4373(4) 0.3012(3) 0.0147(6) Uani 1 1 d . . .
H5 H -0.1045 0.5363 0.3220 0.018 Uiso 1 1 calc R U .
C6 C -0.0625(7) 0.3139(4) 0.3904(3) 0.0149(6) Uani 1 1 d . . .
H6 H -0.1452 0.3288 0.4721 0.018 Uiso 1 1 calc R U .

loop_
_atom_site_aniso_label
_atom_site_aniso_U_11
_atom_site_aniso_U_22
_atom_site_aniso_U_33
_atom_site_aniso_U_23
_atom_site_aniso_U_13
_atom_site_aniso_U_12
I1 0.01287(10) 0.01558(10) 0.01089(9) 0.00151(6) 0.00357(6) 0.00337(7)
Pd1 0.01403(15) 0.01160(14) 0.00848(14) 0.00131(10) 0.00241(11) 0.00232(11)
Cl1 0.0158(3) 0.0152(3) 0.0113(3) 0.0002(2) 0.0021(2) 0.0013(3)
N1 0.0148(12) 0.0139(11) 0.0084(10) 0.0016(9) 0.0008(9) 0.0022(9)
C2 0.0137(13) 0.0125(13) 0.0113(13) -0.0003(10) 0.0009(10) 0.0029(10)
C3 0.0116(13) 0.0146(13) 0.0098(12) 0.0004(10) 0.0003(10) 0.0007(10)
C4 0.0153(14) 0.0141(13) 0.0135(13) 0.0015(10) 0.0011(11) 0.0031(11)
C5 0.0167(14) 0.0130(13) 0.0145(13) -0.0011(10) 0.0007(11) 0.0036(11)
C6 0.0161(14) 0.0176(14) 0.0107(13) -0.0018(10) 0.0015(10) 0.0030(11)

loop_
_atom_type_symbol
_atom_type_description
_atom_type_scat_dispersion_real
_atom_type_scat_dispersion_imag
_atom_type_scat_source
C C 0.0033 0.0016 'International Tables Vol C Tables 4.2.6.8 and 6.1.1.4'
H H 0.0000 0.0000 'International Tables Vol C Tables 4.2.6.8 and 6.1.1.4'
Cl Cl 0.1484 0.1585 'International Tables Vol C Tables 4.2.6.8 and 6.1.1.4'
I I -0.4742 1.8119 'International Tables Vol C Tables 4.2.6.8 and 6.1.1.4'
N N 0.0061 0.0033 'International Tables Vol C Tables 4.2.6.8 and 6.1.1.4'
Pd Pd -0.9988 1.0072 'International Tables Vol C Tables 4.2.6.8 and 6.1.1.4'

loop_
_geom_angle_atom_site_label_1
_geom_angle_atom_site_label_2
_geom_angle_atom_site_label_3
_geom_angle
_geom_angle_site_symmetry_1
_geom_angle_site_symmetry_3
N1 Pd1 N1 180.0 . 2_556
N1 Pd1 Cl1 90.02(7) . .
N1 Pd1 Cl1 89.98(7) 2_556 .
N1 Pd1 Cl1 89.98(7) . 2_556
N1 Pd1 Cl1 90.02(7) 2_556 2_556
Cl1 Pd1 Cl1 180.00(4) . 2_556
C2 N1 C6 120.1(2) . .
C2 N1 Pd1 120.62(19) . .
C6 N1 Pd1 119.26(19) . .
N1 C2 C3 120.8(3) . .
N1 C2 H2 119.6 . .
C3 C2 H2 119.6 . .
C2 C3 C4 119.6(3) . .
C2 C3 I1 120.5(2) . .
C4 C3 I1 119.8(2) . .
C5 C4 C3 118.7(3) . .
C5 C4 H4 120.7 . .
C3 C4 H4 120.7 . .
C4 C5 C6 119.3(3) . .
C4 C5 H5 120.3 . .
C6 C5 H5 120.3 . .
N1 C6 C5 121.5(3) . .
N1 C6 H6 119.3 . .
C5 C6 H6 119.3 . .

loop_
_geom_bond_atom_site_label_1
_geom_bond_atom_site_label_2
_geom_bond_distance
_geom_bond_site_symmetry_2
I1 C3 2.099(3) .
Pd1 N1 2.019(2) .
Pd1 N1 2.019(2) 2_556
Pd1 Cl1 2.3213(7) .
Pd1 Cl1 2.3213(7) 2_556
N1 C2 1.342(4) .
N1 C6 1.350(4) .
C2 C3 1.391(4) .
C2 H2 0.9500 .
C3 C4 1.395(4) .
C4 C5 1.385(4) .
C4 H4 0.9500 .
C5 C6 1.385(4) .
C5 H5 0.9500 .
C6 H6 0.9500 .

loop_
_geom_torsion_atom_site_label_1
_geom_torsion_atom_site_label_2
_geom_torsion_atom_site_label_3
_geom_torsion_atom_site_label_4
_geom_torsion
C6 N1 C2 C3 0.5(4)
Pd1 N1 C2 C3 -179.7(2)
N1 C2 C3 C4 1.0(4)
N1 C2 C3 I1 -174.9(2)
C2 C3 C4 C5 -1.5(4)
I1 C3 C4 C5 174.4(2)
C3 C4 C5 C6 0.6(4)
C2 N1 C6 C5 -1.4(4)
Pd1 N1 C6 C5 178.8(2)
C4 C5 C6 N1 0.8(4)
